data_7206854
loop_
_publ_author_name
'Andrews, Michael B.'
'Cahill, Christopher L.'

_publ_section_title
;
 In situ oxalate formation during hydrothermal synthesis of uranyl hybrid
 materials
;
_journal_issue 23
_journal_name_full CrystEngComm
_journal_page_first 7068
_journal_paper_doi 10.1039/c1ce05934c
_journal_volume 13
_journal_year 2011
_chemical_formula_sum 'C5 H3 N2 O5 U'
_chemical_formula_weight 409.12
_chemical_name_systematic
;
?
;
_space_group_IT_number 29
_symmetry_cell_setting orthorhombic
_symmetry_space_group_name_Hall 'P 2c -2ac'
_symmetry_space_group_name_H-M 'P c a 21'
_atom_sites_solution_hydrogens geom
_atom_sites_solution_primary direct
_atom_sites_solution_secondary difmap
_audit_creation_method SHELXL-97
_cell_angle_alpha 90.00
_cell_angle_beta 90.00
_cell_angle_gamma 90.00
_cell_formula_units_Z 4
_cell_length_a 13.5463(15)
_cell_length_b 6.6022(7)
_cell_length_c 8.3418(9)
_cell_measurement_temperature 293(2)
_cell_volume 746.05(14)
_computing_cell_refinement 'SAINTPLUS (Bruker AXS, 2008)'
_computing_data_collection 'APEX II (Bruker AXS, 2008)'
_computing_data_reduction 'SAINTPLUS (Bruker AXS, 2008)'
_computing_molecular_graphics 'Crystal Maker (Palmer, 2009)'
_computing_publication_material 'WINGX (Farrugia, 1998)'
_computing_structure_refinement 'SHELXL-97 (Sheldrick, 2008)'
_computing_structure_solution 'SIR92 (Gualardi, 1993)'
_diffrn_ambient_temperature 293(2)
_diffrn_measured_fraction_theta_full 1.000
_diffrn_measured_fraction_theta_max 0.968
_diffrn_measurement_device_type 'Bruker APEX II CCD'
_diffrn_measurement_method 'phi and omega scans'
_diffrn_radiation_monochromator graphite
_diffrn_radiation_source 'fine-focus sealed tube'
_diffrn_radiation_type MoK\a
_diffrn_radiation_wavelength 0.71073
_diffrn_reflns_av_R_equivalents 0.0319
_diffrn_reflns_av_sigmaI/netI 0.0275
_diffrn_reflns_limit_h_max 19
_diffrn_reflns_limit_h_min -19
_diffrn_reflns_limit_k_max 9
_diffrn_reflns_limit_k_min -9
_diffrn_reflns_limit_l_max 11
_diffrn_reflns_limit_l_min -11
_diffrn_reflns_number 13285
_diffrn_reflns_theta_full 25.00
_diffrn_reflns_theta_max 30.40
_diffrn_reflns_theta_min 3.01
_exptl_absorpt_coefficient_mu 21.747
_exptl_absorpt_correction_T_max 0.746
_exptl_absorpt_correction_T_min 0.430
_exptl_absorpt_correction_type empirical
_exptl_absorpt_process_details 'SADABS, Sheldrick (2008)'
_exptl_crystal_colour yellow
_exptl_crystal_density_diffrn 3.642
_exptl_crystal_density_method 'not measured'
_exptl_crystal_description rod
_exptl_crystal_F_000 716
_exptl_crystal_size_max 0.08
_exptl_crystal_size_mid 0.03
_exptl_crystal_size_min 0.02
_refine_diff_density_max 0.626
_refine_diff_density_min -1.041
_refine_diff_density_rms 0.165
_refine_ls_abs_structure_details 'Flack H D (1983), Acta Cryst. A39, 876-881'
_refine_ls_abs_structure_Flack 0.015(7)
_refine_ls_extinction_method none
_refine_ls_goodness_of_fit_ref 1.042
_refine_ls_hydrogen_treatment constr
_refine_ls_matrix_type full
_refine_ls_number_parameters 118
_refine_ls_number_reflns 2109
_refine_ls_number_restraints 1
_refine_ls_restrained_S_all 1.042
_refine_ls_R_factor_all 0.0176
_refine_ls_R_factor_gt 0.0142
_refine_ls_shift/su_max 0.002
_refine_ls_shift/su_mean 0.000
_refine_ls_structure_factor_coef Fsqd
_refine_ls_weighting_details 'calc w=1/[\s^2^(Fo^2^)+(0.0059P)^2^+0.0224P] where P=(Fo^2^+2Fc^2^)/3'
_refine_ls_weighting_scheme calc
_refine_ls_wR_factor_gt 0.0280
_refine_ls_wR_factor_ref 0.0289
_reflns_number_gt 1908
_reflns_number_total 2109
_reflns_threshold_expression >2\s(I)
_cod_data_source_file c1ce05934c.txt
_cod_data_source_block pca2on1
_cod_depositor_comments
;
The following automatic conversions were performed:

'_symmetry_cell_setting' value 'Orthorhombic' changed to
'orthorhombic' according to
/home/saulius/struct/CIF-dictionaries/cif_core.dic dictionary named
'cif_core.dic' version 2.4.1 from 2010-06-29.

Automatic conversion script
Id: cif_fix_values 1715 2011-07-08 13:25:40Z adriana 
;
_cod_original_sg_symbol_H-M Pca21
_cod_database_code 7206854

loop_
_symmetry_equiv_pos_as_xyz
'x, y, z'
'-x, -y, z+1/2'
'-x+1/2, y, z+1/2'
'x+1/2, -y, z'

loop_
_atom_site_label
_atom_site_type_symbol
_atom_site_fract_x
_atom_site_fract_y
_atom_site_fract_z
_atom_site_U_iso_or_equiv
_atom_site_adp_type
_atom_site_occupancy
_atom_site_symmetry_multiplicity
_atom_site_calc_flag
_atom_site_refinement_flags
U1 U 0.963160(7) 0.042509(16) 0.53590(4) 0.00556(3) Uani 1 1 d .
O1 O 1.13056(18) -0.0410(4) 0.5849(3) 0.0089(5) Uani 1 1 d .
O2 O 0.79269(18) 0.0186(4) 0.6201(4) 0.0098(6) Uani 1 1 d .
O5 O 0.98956(17) 0.2848(4) 0.6172(3) 0.0087(5) Uani 1 1 d .
O4 O 0.93577(18) -0.1972(4) 0.4498(3) 0.0087(5) Uani 1 1 d .
O3 O 1.03652(18) 0.1162(5) 0.2906(3) 0.0094(5) Uani 1 1 d .
N1 N 0.8308(2) 0.2841(5) 0.3939(3) 0.0064(6) Uani 1 1 d .
N2 N 0.6845(3) 0.5651(7) 0.3064(6) 0.0111(10) Uani 1 1 d .
C5 C 1.2175(2) -0.0938(5) 0.5554(6) 0.0063(9) Uani 1 1 d .
C1 C 0.8510(3) 0.4441(6) 0.3026(5) 0.0093(8) Uani 1 1 d .
H1 H 0.9150 0.4615 0.2650 0.011 Uiso 1 1 calc R
C3 C 0.6637(3) 0.4018(6) 0.3961(5) 0.0090(8) Uani 1 1 d .
H3 H 0.5990 0.3814 0.4297 0.011 Uiso 1 1 calc R
C4 C 0.7353(2) 0.2624(6) 0.4403(4) 0.0066(7) Uani 1 1 d .
C2 C 0.7794(3) 0.5865(8) 0.2614(6) 0.0074(10) Uani 1 1 d .
H21 H 0.7976 0.6990 0.2012 0.009 Uiso 1 1 calc R

loop_
_atom_site_aniso_label
_atom_site_aniso_U_11
_atom_site_aniso_U_22
_atom_site_aniso_U_33
_atom_site_aniso_U_23
_atom_site_aniso_U_13
_atom_site_aniso_U_12
U1 0.00346(5) 0.00687(6) 0.00635(6) 0.00002(17) 0.00001(13) -0.00007(4)
O1 0.0067(12) 0.0100(13) 0.0101(13) 0.0022(10) -0.0024(9) 0.0034(10)
O2 0.0048(13) 0.0115(14) 0.0131(15) 0.0012(11) -0.0027(10) 0.0024(10)
O5 0.0063(12) 0.0098(14) 0.0101(13) 0.0008(11) 0.0012(10) 0.0017(10)
O4 0.0069(11) 0.0091(14) 0.0102(13) -0.0013(10) -0.0023(10) -0.0021(10)
O3 0.0100(13) 0.0120(14) 0.0063(12) -0.0018(11) -0.0006(10) 0.0011(11)
N1 0.0064(14) 0.0067(16) 0.0062(14) -0.0028(12) -0.0004(12) -0.0012(12)
N2 0.007(2) 0.012(2) 0.0137(19) -0.0020(15) -0.0048(17) -0.0022(16)
C5 0.0069(14) 0.0074(15) 0.005(3) 0.0001(15) 0.0024(14) -0.0016(11)
C1 0.0064(18) 0.011(2) 0.0102(18) -0.0013(15) 0.0029(15) -0.0019(15)
C3 0.0075(17) 0.010(2) 0.0100(18) -0.0007(15) -0.0007(15) -0.0001(14)
C4 0.0043(15) 0.0084(19) 0.0071(17) 0.0009(14) -0.0014(14) -0.0010(13)
C2 0.012(3) 0.004(2) 0.006(2) -0.0030(15) -0.005(2) -0.0017(16)

loop_
_atom_type_symbol
_atom_type_description
_atom_type_scat_dispersion_real
_atom_type_scat_dispersion_imag
_atom_type_scat_source
C C 0.0033 0.0016 'International Tables Vol C Tables 4.2.6.8 and 6.1.1.4'
N N 0.0061 0.0033 'International Tables Vol C Tables 4.2.6.8 and 6.1.1.4'
O O 0.0106 0.0060 'International Tables Vol C Tables 4.2.6.8 and 6.1.1.4'
U U -9.6767 9.6646 'International Tables Vol C Tables 4.2.6.8 and 6.1.1.4'
H H 0.0000 0.0000 'International Tables Vol C Tables 4.2.6.8 and 6.1.1.4'

loop_
_geom_angle_atom_site_label_1
_geom_angle_atom_site_label_2
_geom_angle_atom_site_label_3
_geom_angle
_geom_angle_site_symmetry_1
_geom_angle_site_symmetry_3
O5 U1 O4 178.54(12) . .
O5 U1 O3 93.54(11) . .
O4 U1 O3 85.41(11) . .
O5 U1 O3 93.17(12) . 2_755
O4 U1 O3 88.22(11) . 2_755
O3 U1 O3 151.719(16) . 2_755
O5 U1 O1 87.19(10) . .
O4 U1 O1 93.57(10) . .
O3 U1 O1 77.96(9) . .
O3 U1 O1 74.97(8) 2_755 .
O5 U1 O2 98.06(10) . .
O4 U1 O2 81.95(10) . .
O3 U1 O2 132.61(9) . .
O3 U1 O2 73.29(9) 2_755 .
O1 U1 O2 148.05(10) . .
O5 U1 N1 76.52(10) . .
O4 U1 N1 102.25(10) . .
O3 U1 N1 76.83(9) . .
O3 U1 N1 131.44(9) 2_755 .
O1 U1 N1 148.90(9) . .
O2 U1 N1 61.83(9) . .
C5 O1 U1 158.6(3) . .
C5 O2 U1 128.6(3) 4_455 .
U1 O3 U1 134.21(13) . 2_754
C1 N1 C4 116.2(3) . .
C1 N1 U1 126.1(2) . .
C4 N1 U1 116.7(2) . .
C3 N2 C2 116.1(5) . .
O1 C5 O2 124.6(4) . 4
O1 C5 C4 119.1(3) . 4
O2 C5 C4 116.2(3) 4 4
N1 C1 C2 122.3(4) . .
N2 C3 C4 122.3(3) . .
N1 C4 C3 121.4(3) . .
N1 C4 C5 114.6(3) . 4_455
C3 C4 C5 123.7(3) . 4_455
N2 C2 C1 121.6(5) . .

loop_
_geom_bond_atom_site_label_1
_geom_bond_atom_site_label_2
_geom_bond_distance
_geom_bond_site_symmetry_2
U1 O5 1.774(3) .
U1 O4 1.777(3) .
U1 O3 2.326(3) .
U1 O3 2.369(3) 2_755
U1 O1 2.369(3) .
U1 O2 2.419(3) .
U1 N1 2.676(3) .
O1 C5 1.252(4) .
O2 C5 1.256(4) 4_455
O3 U1 2.369(3) 2_754
N1 C1 1.330(5) .
N1 C4 1.359(4) .
N2 C3 1.342(6) .
N2 C2 1.347(5) .
C5 O2 1.256(4) 4
C5 C4 1.489(5) 4
C1 C2 1.394(6) .
C3 C4 1.387(5) .
C4 C5 1.489(5) 4_455
